data_7010482
loop_
_publ_author_name
'Hammes, Brian S.'
'Carrano, Mary W.'
'Carrano, Carl J.'

_publ_section_title
;
 New H-bond accepting tris(pyrazolyl)borates: stabilization of metal
 aquo species as models for the vicinal oxygen chelate enzyme
 superfamily
;
_journal_issue 9
_journal_name_full 'Journal of the Chemical Society, Dalton Transactions'
_journal_page_first 1448
_journal_paper_doi 10.1039/b009621k
_journal_year 2001
_chemical_formula_sum 'C22 H34 B Cl3 Mn N6 O14'
_chemical_formula_weight 778.65
_chemical_name_systematic
;
?
;
_space_group_IT_number 2
_symmetry_cell_setting triclinic
_symmetry_space_group_name_Hall '-P 1'
_symmetry_space_group_name_H-M 'P -1'
_atom_sites_solution_hydrogens geom
_atom_sites_solution_primary direct
_atom_sites_solution_secondary difmap
_audit_creation_method SHELXL
_cell_angle_alpha 72.828(9)
_cell_angle_beta 67.473(10)
_cell_angle_gamma 87.706(9)
_cell_formula_units_Z 2
_cell_length_a 11.8559(12)
_cell_length_b 12.9935(13)
_cell_length_c 12.9957(13)
_cell_measurement_reflns_used 29
_cell_measurement_temperature 293(2)
_cell_measurement_theta_max 12.80
_cell_measurement_theta_min 5.14
_cell_volume 1760.7(3)
_computing_cell_refinement 'Siemens XSCANS'
_computing_data_collection 'Siemens XSCANS'
_computing_data_reduction 'Siemens SHELXTL'
_computing_molecular_graphics 'Siemens SHELXTL'
_computing_publication_material 'Siemens SHELXTL'
_computing_structure_refinement 'SHELXL-93 (Sheldrick, 1993)'
_computing_structure_solution 'SHELXS-86 (Sheldrick, 1990)'
_diffrn_ambient_temperature 293(2)
_diffrn_measurement_device 'Siemens P4'
_diffrn_measurement_method '2\q/\w scans'
_diffrn_radiation_monochromator graphite
_diffrn_radiation_source 'fine-focus sealed tube'
_diffrn_radiation_type MoK\a
_diffrn_radiation_wavelength 0.71073
_diffrn_reflns_av_R_equivalents 0.0141
_diffrn_reflns_av_sigmaI/netI 0.0231
_diffrn_reflns_limit_h_max 12
_diffrn_reflns_limit_h_min 0
_diffrn_reflns_limit_k_max 13
_diffrn_reflns_limit_k_min -13
_diffrn_reflns_limit_l_max 13
_diffrn_reflns_limit_l_min -12
_diffrn_reflns_number 4784
_diffrn_reflns_theta_max 22.50
_diffrn_reflns_theta_min 2.02
_diffrn_standards_interval_count 97
_diffrn_standards_number 3
_exptl_absorpt_coefficient_mu 0.671
_exptl_absorpt_correction_type none
_exptl_crystal_density_diffrn 1.469
_exptl_crystal_F_000 802
_refine_diff_density_max 0.575
_refine_diff_density_min -0.352
_refine_diff_density_rms 0.063
_refine_ls_extinction_coef 0.0187(25)
_refine_ls_extinction_expression Fc^*^=kFc[1+0.001xFc^2^\l^3^/sin(2\q)]^-1/4^
_refine_ls_extinction_method SHELXL
_refine_ls_goodness_of_fit_all 1.040
_refine_ls_goodness_of_fit_obs 1.043
_refine_ls_matrix_type full
_refine_ls_number_parameters 501
_refine_ls_number_reflns 4516
_refine_ls_number_restraints 43
_refine_ls_restrained_S_all 1.075
_refine_ls_restrained_S_obs 1.042
_refine_ls_R_factor_all 0.0701
_refine_ls_R_factor_obs 0.0577
_refine_ls_shift/esd_max 0.701
_refine_ls_shift/esd_mean 0.042
_refine_ls_structure_factor_coef Fsqd
_refine_ls_weighting_details 'w=1/[\s^2^(Fo^2^)+(0.1079P)^2^+2.2061P] where P=(Fo^2^+2Fc^2^)/3'
_refine_ls_weighting_scheme calc
_refine_ls_wR_factor_all 0.1888
_refine_ls_wR_factor_obs 0.1650
_reflns_number_observed 3750
_reflns_number_total 4523
_reflns_observed_criterion >2sigma(I)
_cod_data_source_file b009621k.txt
_cod_data_source_block bsh81
_cod_depositor_comments
;
The following automatic conversions were performed:
'_symmetry_cell_setting' value 'Triclinic' changed to 'triclinic'
according to '/home/saulius/struct/CIF-dictionaries/cif_core.dic'
dictionary named 'cif_core.dic' version 2.4.1 from 2010-06-29.

Automatic conversion script
Id: cif_fix_enum 1527 2010-12-29 10:47:43Z saulius 

The following automatic conversions were performed:

'_refine_ls_weighting_scheme' value 'calc
w=1/[\s^2^(Fo^2^)+(0.1079P)^2^+2.2061P] where P=(Fo^2^+2Fc^2^)/3' was
changed to 'calc'. New tag '_refine_ls_weighting_details' was
created. The value of the new tag was set to
'w=1/[\s^2^(Fo^2^)+(0.1079P)^2^+2.2061P] where P=(Fo^2^+2Fc^2^)/3'.

Automatic conversion script
Id: cif_fix_values 3143 2015-03-26 13:38:13Z robertas 
;
_cod_original_sg_symbol_H-M P-1
_cod_database_code 7010482

loop_
_symmetry_equiv_pos_as_xyz
'x, y, z'
'-x, -y, -z'

loop_
_atom_site_aniso_label
_atom_site_aniso_U_11
_atom_site_aniso_U_22
_atom_site_aniso_U_33
_atom_site_aniso_U_23
_atom_site_aniso_U_13
_atom_site_aniso_U_12
Mn1 0.0535(5) 0.0556(5) 0.0580(5) -0.0263(3) -0.0205(3) 0.0060(3)
N1 0.045(2) 0.051(2) 0.056(2) -0.018(2) -0.018(2) 0.002(2)
N2 0.047(2) 0.048(2) 0.050(2) -0.019(2) -0.017(2) 0.004(2)
N3 0.059(2) 0.060(2) 0.052(2) -0.020(2) -0.023(2) 0.013(2)
N4 0.047(2) 0.050(2) 0.059(2) -0.018(2) -0.022(2) 0.006(2)
N5 0.049(2) 0.059(2) 0.050(2) -0.023(2) -0.015(2) 0.000(2)
N6 0.046(2) 0.060(2) 0.052(2) -0.026(2) -0.017(2) 0.008(2)
O1 0.070(2) 0.074(2) 0.143(4) -0.053(3) -0.052(2) 0.018(2)
O2 0.065(2) 0.076(2) 0.127(3) -0.043(2) -0.052(2) 0.024(2)
O3 0.153(5) 0.154(5) 0.094(3) -0.071(3) -0.072(3) 0.079(4)
O4 0.239(7) 0.237(7) 0.113(4) -0.110(4) -0.133(5) 0.148(6)
O5 0.092(3) 0.079(3) 0.066(2) -0.027(2) -0.009(2) -0.025(2)
O6 0.087(3) 0.076(2) 0.060(2) -0.012(2) -0.015(2) -0.019(2)
O7 0.080(3) 0.115(4) 0.065(3) -0.028(3) -0.031(3) -0.018(3)
O8 0.070(3) 0.107(3) 0.075(3) -0.046(3) -0.023(2) 0.028(3)
O9 0.072(3) 0.058(3) 0.135(4) -0.008(3) -0.042(3) -0.004(2)
C1 0.064(3) 0.068(3) 0.073(3) -0.034(3) -0.025(3) -0.001(2)
C2 0.049(3) 0.059(3) 0.047(2) -0.019(2) -0.015(2) -0.004(2)
C3 0.047(3) 0.068(3) 0.061(3) -0.021(2) -0.024(2) -0.004(2)
C4 0.043(2) 0.058(3) 0.045(2) -0.011(2) -0.013(2) 0.001(2)
C5 0.047(3) 0.063(3) 0.063(3) -0.017(2) -0.022(2) 0.005(2)
C6 0.087(4) 0.095(5) 0.157(7) -0.058(5) -0.068(5) 0.044(4)
C7 0.604(40) 0.331(21) 0.320(21) -0.242(19) -0.366(27) 0.358(27)
C8 0.070(3) 0.059(3) 0.100(4) -0.023(3) -0.037(3) 0.013(3)
C9 0.045(3) 0.054(3) 0.070(3) -0.011(2) -0.023(2) 0.001(2)
C10 0.062(3) 0.072(3) 0.070(3) -0.008(3) -0.036(3) 0.006(3)
C11 0.057(3) 0.080(4) 0.060(3) -0.020(3) -0.027(2) 0.011(3)
C12 0.099(5) 0.126(5) 0.068(4) -0.042(4) -0.044(3) 0.034(4)
C13 0.300(21) 0.255(19) 0.150(11) -0.082(12) -0.138(13) 0.140(17)
C14 0.484(38) 0.193(16) 0.178(16) -0.001(12) -0.116(21) 0.112(20)
C15 0.091(4) 0.088(4) 0.073(4) -0.049(3) -0.012(3) 0.006(3)
C16 0.052(3) 0.072(3) 0.056(3) -0.031(2) -0.018(2) 0.011(2)
C17 0.050(3) 0.080(3) 0.052(3) -0.025(3) -0.008(2) 0.001(2)
C18 0.048(3) 0.064(3) 0.052(3) -0.016(2) -0.016(2) -0.003(2)
C19 0.051(3) 0.080(3) 0.054(3) -0.021(3) -0.012(2) -0.007(2)
C20 0.095(4) 0.078(4) 0.077(4) -0.005(3) -0.022(3) -0.026(3)
C21 0.109(5) 0.120(6) 0.079(4) 0.003(4) -0.018(4) -0.027(4)
B1 0.051(3) 0.048(3) 0.058(3) -0.024(2) -0.018(2) 0.007(2)
Cl1 0.0765(9) 0.0648(8) 0.0674(9) -0.0233(7) -0.0173(8) 0.0120(7)
O10 0.242(15) 0.191(10) 0.225(12) -0.153(10) -0.172(12) 0.110(10)
O11 0.054(5) 0.161(8) 0.250(16) -0.001(9) 0.014(7) 0.001(4)
O12 0.162(9) 0.089(5) 0.078(4) 0.000(3) -0.027(5) 0.037(5)
O13 0.105(3) 0.078(3) 0.108(3) -0.036(2) -0.006(3) 0.020(2)
O10' 0.083(21) 0.106(19) 0.005(9) 0.007(8) 0.022(10) 0.029(15)
O12' 0.141(29) 0.103(23) 0.249(48) -0.096(29) 0.058(32) -0.117(24)
O11' 0.188(55) 0.631(182) 0.187(60) -0.199(83) -0.148(51) 0.124(74)
O15 0.141(4) 0.152(5) 0.125(4) -0.067(4) -0.084(4) 0.018(4)
C35 0.281(19) 0.330(23) 0.153(12) 0.007(13) -0.118(13) -0.132(17)
Cl3' 0.307(15) 0.333(18) 0.259(13) 0.013(13) -0.002(10) -0.128(13)
Cl2' 0.376(23) 0.446(28) 0.445(36) -0.302(28) -0.205(25) 0.090(20)
Cl3 0.359(16) 0.366(20) 0.172(8) 0.068(10) -0.147(10) -0.161(15)
Cl2 0.599(35) 0.500(30) 0.180(12) -0.091(15) -0.044(16) 0.098(25)

loop_
_atom_site_label
_atom_site_type_symbol
_atom_site_fract_x
_atom_site_fract_y
_atom_site_fract_z
_atom_site_U_iso_or_equiv
_atom_site_thermal_displace_type
_atom_site_occupancy
_atom_site_calc_flag
_atom_site_refinement_flags
_atom_site_disorder_group
Mn1 Mn 0.75294(6) 0.79368(5) 0.95149(6) 0.0540(3) Uani 1 d . .
N1 N 0.6330(3) 0.7162(3) 0.8912(3) 0.0508(9) Uani 1 d . .
N2 N 0.6633(3) 0.6186(3) 0.8739(3) 0.0479(9) Uani 1 d . .
N3 N 0.7595(3) 0.6206(3) 1.0559(3) 0.0560(10) Uani 1 d . .
N4 N 0.7947(3) 0.5502(3) 0.9919(3) 0.0512(9) Uani 1 d . .
N5 N 0.9094(3) 0.7570(3) 0.7975(3) 0.0526(9) Uani 1 d . .
N6 N 0.8920(3) 0.6619(3) 0.7794(3) 0.0516(9) Uani 1 d . .
O1 O 0.5058(4) 0.9065(3) 0.9089(4) 0.0877(12) Uani 1 d . .
O2 O 0.3599(3) 0.8319(3) 0.8828(4) 0.0822(11) Uani 1 d . .
O3 O 0.6801(5) 0.6987(5) 1.2553(4) 0.120(2) Uani 1 d . .
O4 O 0.7872(7) 0.5765(6) 1.3254(5) 0.166(3) Uani 1 d . .
O5 O 1.0218(4) 0.9640(3) 0.7619(3) 0.0839(12) Uani 1 d . .
O6 O 1.1144(4) 0.9734(3) 0.5750(3) 0.0802(11) Uani 1 d . .
O7 O 0.8866(4) 0.8572(5) 0.9971(4) 0.0851(12) Uani 1 d D .
O8 O 0.5995(4) 0.8203(4) 1.0964(4) 0.0818(11) Uani 1 d D .
O9 O 0.7471(5) 0.9525(4) 0.8421(5) 0.0926(14) Uani 1 d D .
C1 C 0.5822(5) 0.4702(4) 0.8278(5) 0.0660(13) Uani 1 d . .
H1A H 0.6556(5) 0.4387(4) 0.8319(5) 0.099 Uiso 1 calc R .
H1B H 0.5825(5) 0.4801(4) 0.7515(5) 0.099 Uiso 1 calc R .
H1C H 0.5121(5) 0.4231(4) 0.8857(5) 0.099 Uiso 1 calc R .
C2 C 0.5768(4) 0.5764(4) 0.8498(4) 0.0516(11) Uani 1 d . .
C3 C 0.4888(4) 0.6486(4) 0.8521(4) 0.0571(12) Uani 1 d . .
H3A H 0.4184(4) 0.6420(4) 0.8384(4) 0.069 Uiso 1 calc R .
C4 C 0.5260(4) 0.7329(4) 0.8788(4) 0.0512(11) Uani 1 d . .
C5 C 0.4658(4) 0.8329(4) 0.8915(4) 0.0580(12) Uani 1 d . .
C6 C 0.2893(6) 0.9253(6) 0.8955(8) 0.103(2) Uani 1 d . .
H6A H 0.2036(6) 0.9014(6) 0.9428(8) 0.124 Uiso 1 calc R .
H6B H 0.3186(6) 0.9646(6) 0.9347(8) 0.124 Uiso 1 calc R .
C7 C 0.3013(23) 0.9898(15) 0.7905(17) 0.336(16) Uani 1 d . .
H7A H 0.2549(23) 1.0513(15) 0.7989(17) 0.504 Uiso 1 calc R .
H7B H 0.2715(23) 0.9509(15) 0.7524(17) 0.504 Uiso 1 calc R .
H7C H 0.3862(23) 1.0139(15) 0.7443(17) 0.504 Uiso 1 calc R .
C8 C 0.8795(5) 0.3690(4) 1.0031(5) 0.0757(15) Uani 1 d . .
H8A H 0.8762(5) 0.3835(4) 0.9275(5) 0.114 Uiso 1 calc R .
H8B H 0.8290(5) 0.3040(4) 1.0552(5) 0.114 Uiso 1 calc R .
H8C H 0.9625(5) 0.3602(4) 0.9964(5) 0.114 Uiso 1 calc R .
C9 C 0.8339(4) 0.4609(4) 1.0499(4) 0.0577(12) Uani 1 d . .
C10 C 0.8235(5) 0.4732(4) 1.1541(5) 0.0678(14) Uani 1 d . .
H10A H 0.8436(5) 0.4250(4) 1.2121(5) 0.081 Uiso 1 calc R .
C11 C 0.7764(4) 0.5728(4) 1.1547(4) 0.0645(13) Uani 1 d . .
C12 C 0.7421(6) 0.6236(6) 1.2474(5) 0.092(2) Uani 1 d . .
C13 C 0.7724(17) 0.6369(15) 1.4197(12) 0.218(8) Uani 1 d . .
H13A H 0.8453(17) 0.6375(15) 1.4365(12) 0.261 Uiso 1 calc R .
H13B H 0.7484(17) 0.7098(15) 1.3979(12) 0.261 Uiso 1 calc R .
C14 C 0.6871(25) 0.5732(14) 1.5010(17) 0.305(14) Uani 1 d . .
H14A H 0.6629(25) 0.5959(14) 1.5698(17) 0.457 Uiso 1 calc R .
H14B H 0.7141(25) 0.5017(14) 1.5169(17) 0.457 Uiso 1 calc R .
H14C H 0.6186(25) 0.5729(14) 1.4788(17) 0.457 Uiso 1 calc R .
C15 C 0.9715(6) 0.5655(5) 0.6276(5) 0.084(2) Uani 1 d . .
H15A H 0.9109(6) 0.5096(5) 0.6866(5) 0.127 Uiso 1 calc R .
H15B H 1.0511(6) 0.5384(5) 0.6097(5) 0.127 Uiso 1 calc R .
H15C H 0.9539(6) 0.5877(5) 0.5584(5) 0.127 Uiso 1 calc R .
C16 C 0.9693(4) 0.6609(4) 0.6719(4) 0.0582(12) Uani 1 d . .
C17 C 1.0392(4) 0.7574(4) 0.6176(4) 0.0631(13) Uani 1 d . .
H17A H 1.0999(4) 0.7800(4) 0.5426(4) 0.076 Uiso 1 calc R .
C18 C 0.9999(4) 0.8148(4) 0.6985(4) 0.0560(12) Uani 1 d . .
C19 C 1.0439(4) 0.9241(4) 0.6844(4) 0.0635(13) Uani 1 d . .
C20 C 1.1646(6) 1.0832(5) 0.5462(5) 0.090(2) Uani 1 d . .
H20A H 1.2089(6) 1.0858(5) 0.5946(5) 0.108 Uiso 1 calc R .
H20B H 1.0992(6) 1.1310(5) 0.5597(5) 0.108 Uiso 1 calc R .
C21 C 1.2489(7) 1.1174(7) 0.4205(6) 0.115(3) Uani 1 d . .
H21A H 1.2836(7) 1.1899(7) 0.3989(6) 0.173 Uiso 1 calc R .
H21B H 1.2041(7) 1.1146(7) 0.3734(6) 0.173 Uiso 1 calc R .
H21C H 1.3134(7) 1.0696(7) 0.4082(6) 0.173 Uiso 1 calc R .
B1 B 0.7880(5) 0.5759(4) 0.8713(5) 0.0514(12) Uani 1 d . .
HB1 H 0.8008(39) 0.5113(37) 0.8466(36) 0.052(12) Uiso 1 d . .
Cl1 Cl 0.77909(12) 1.24182(10) 0.73260(11) 0.0724(4) Uani 1 d D 1
O10 O 0.8258(8) 1.2831(7) 0.7977(9) 0.175(6) Uani 0.80(2) d PD 1
O11 O 0.6604(4) 1.1935(4) 0.8035(9) 0.192(7) Uani 0.80(2) d PD 1
O12 O 0.7761(8) 1.3258(5) 0.6374(3) 0.122(4) Uani 0.80(2) d PD 1
O13 O 0.8542(4) 1.1644(3) 0.6922(3) 0.106(2) Uani 1 d D 1
O10' O 0.7044(26) 1.2080(22) 0.8341(13) 0.083(13) Uani 0.20(2) d PU 2
O12' O 0.8549(35) 1.3198(29) 0.7117(50) 0.193(30) Uani 0.20(2) d PU 2
O11' O 0.6987(62) 1.2884(98) 0.6838(64) 0.297(57) Uani 0.20(2) d P 2
O15 O 0.9712(5) 0.8402(5) 1.1672(5) 0.124(2) Uani 1 d . .
C35 C 0.4014(16) 0.7829(11) 0.4799(12) 0.258(10) Uani 1 d D 1
Cl3' Cl 0.3814(13) 0.6614(13) 0.5665(13) 0.353(11) Uani 0.503(15) d PD 1
Cl2' Cl 0.4545(18) 0.8703(17) 0.5214(21) 0.370(14) Uani 0.503(15) d PD 1
Cl3 Cl 0.3739(13) 0.7808(13) 0.6131(7) 0.315(10) Uani 0.497(15) d PD 2
Cl2 Cl 0.4901(21) 0.8876(16) 0.3905(13) 0.465(16) Uani 0.497(15) d PD 2
H7E H 0.9060(58) 0.8448(52) 1.0460(41) 0.086(23) Uiso 1 d D .
H9A H 0.7909(49) 0.9996(38) 0.8066(51) 0.089(23) Uiso 1 d D .
H9B H 0.6834(32) 0.9653(64) 0.8594(70) 0.117(32) Uiso 1 d D .
H8E H 0.5441(46) 0.8315(66) 1.0847(70) 0.115(32) Uiso 1 d D .
H8D H 0.6096(100) 0.7830(71) 1.1457(64) 0.168(49) Uiso 1 d D .
H7D H 0.9145(70) 0.8967(52) 0.9394(38) 0.117(32) Uiso 1 d D .

loop_
_atom_type_symbol
_atom_type_description
_atom_type_scat_dispersion_real
_atom_type_scat_dispersion_imag
_atom_type_scat_source
C C 0.0033 0.0016 'International Tables Vol C Tables 4.2.6.8 and 6.1.1.4'
H H 0.0000 0.0000 'International Tables Vol C Tables 4.2.6.8 and 6.1.1.4'
B B 0.0013 0.0007 'International Tables Vol C Tables 4.2.6.8 and 6.1.1.4'
N N 0.0061 0.0033 'International Tables Vol C Tables 4.2.6.8 and 6.1.1.4'
O O 0.0106 0.0060 'International Tables Vol C Tables 4.2.6.8 and 6.1.1.4'
Cl Cl 0.1484 0.1585 'International Tables Vol C Tables 4.2.6.8 and 6.1.1.4'
Mn Mn 0.3368 0.7283 'International Tables Vol C Tables 4.2.6.8 and 6.1.1.4'

loop_
_geom_angle_atom_site_label_1
_geom_angle_atom_site_label_2
_geom_angle_atom_site_label_3
_geom_angle
_geom_angle_site_symmetry_1
_geom_angle_site_symmetry_3
_geom_angle_publ_flag
O9 Mn1 O7 89.8(2) . . ?
O9 Mn1 O8 90.6(2) . . ?
O7 Mn1 O8 93.3(2) . . ?
O9 Mn1 N1 92.8(2) . . ?
O7 Mn1 N1 172.6(2) . . ?
O8 Mn1 N1 93.5(2) . . ?
O9 Mn1 N3 175.6(2) . . ?
O7 Mn1 N3 93.4(2) . . ?
O8 Mn1 N3 92.3(2) . . ?
N1 Mn1 N3 83.62(14) . . ?
O9 Mn1 N5 91.0(2) . . ?
O7 Mn1 N5 89.7(2) . . ?
O8 Mn1 N5 176.6(2) . . ?
N1 Mn1 N5 83.35(13) . . ?
N3 Mn1 N5 85.89(13) . . ?
C4 N1 N2 105.7(3) . . ?
C4 N1 Mn1 137.2(3) . . ?
N2 N1 Mn1 116.6(2) . . ?
C2 N2 N1 110.2(3) . . ?
C2 N2 B1 128.8(4) . . ?
N1 N2 B1 120.6(3) . . ?
C11 N3 N4 105.5(4) . . ?
C11 N3 Mn1 135.6(3) . . ?
N4 N3 Mn1 114.8(3) . . ?
C9 N4 N3 110.5(4) . . ?
C9 N4 B1 128.2(4) . . ?
N3 N4 B1 121.4(4) . . ?
C18 N5 N6 105.3(3) . . ?
C18 N5 Mn1 136.3(3) . . ?
N6 N5 Mn1 115.4(2) . . ?
C16 N6 N5 110.7(4) . . ?
C16 N6 B1 128.1(4) . . ?
N5 N6 B1 120.9(3) . . ?
C5 O2 C6 117.2(5) . . ?
C12 O4 C13 115.2(7) . . ?
C19 O6 C20 117.8(4) . . ?
N2 C2 C3 107.2(4) . . ?
N2 C2 C1 123.6(4) . . ?
C3 C2 C1 129.2(4) . . ?
C2 C3 C4 106.0(4) . . ?
N1 C4 C3 110.8(4) . . ?
N1 C4 C5 120.3(4) . . ?
C3 C4 C5 128.8(4) . . ?
O1 C5 O2 122.7(5) . . ?
O1 C5 C4 125.9(4) . . ?
O2 C5 C4 111.3(4) . . ?
C7 C6 O2 109.5(8) . . ?
N4 C9 C10 107.7(4) . . ?
N4 C9 C8 123.7(5) . . ?
C10 C9 C8 128.6(5) . . ?
C9 C10 C11 105.4(4) . . ?
N3 C11 C10 110.9(4) . . ?
N3 C11 C12 120.6(5) . . ?
C10 C11 C12 128.4(5) . . ?
O3 C12 O4 122.2(6) . . ?
O3 C12 C11 126.5(6) . . ?
O4 C12 C11 111.3(6) . . ?
C14 C13 O4 95.7(19) . . ?
N6 C16 C17 107.9(4) . . ?
N6 C16 C15 122.6(4) . . ?
C17 C16 C15 129.5(4) . . ?
C16 C17 C18 105.3(4) . . ?
N5 C18 C17 110.7(4) . . ?
N5 C18 C19 121.4(4) . . ?
C17 C18 C19 127.9(4) . . ?
O5 C19 O6 123.5(5) . . ?
O5 C19 C18 125.4(4) . . ?
O6 C19 C18 111.1(4) . . ?
O6 C20 C21 107.6(5) . . ?
N4 B1 N6 110.3(4) . . ?
N4 B1 N2 111.2(4) . . ?
N6 B1 N2 108.8(4) . . ?
O12 Cl1 O11 109.56(9) . . ?
O12 Cl1 O10 109.53(9) . . ?
O11 Cl1 O10 109.43(9) . . ?
O12 Cl1 O13 109.55(9) . . ?
O11 Cl1 O13 109.39(9) . . ?
O10 Cl1 O13 109.37(9) . . ?
Cl3' C35 Cl2' 113.3(13) . . ?

loop_
_geom_bond_atom_site_label_1
_geom_bond_atom_site_label_2
_geom_bond_distance
_geom_bond_site_symmetry_2
_geom_bond_publ_flag
Mn1 O9 2.148(5) . ?
Mn1 O7 2.158(4) . ?
Mn1 O8 2.164(4) . ?
Mn1 N1 2.255(4) . ?
Mn1 N3 2.274(4) . ?
Mn1 N5 2.307(4) . ?
N1 C4 1.340(5) . ?
N1 N2 1.363(5) . ?
N2 C2 1.358(6) . ?
N2 B1 1.550(6) . ?
N3 C11 1.339(6) . ?
N3 N4 1.362(5) . ?
N4 C9 1.356(6) . ?
N4 B1 1.536(7) . ?
N5 C18 1.344(6) . ?
N5 N6 1.361(5) . ?
N6 C16 1.349(6) . ?
N6 B1 1.546(6) . ?
O1 C5 1.198(6) . ?
O2 C5 1.304(6) . ?
O2 C6 1.461(7) . ?
O3 C12 1.203(8) . ?
O4 C12 1.308(8) . ?
O4 C13 1.593(15) . ?
O5 C19 1.203(6) . ?
O6 C19 1.313(6) . ?
O6 C20 1.453(7) . ?
C1 C2 1.483(7) . ?
C2 C3 1.373(7) . ?
C3 C4 1.376(6) . ?
C4 C5 1.479(7) . ?
C6 C7 1.33(2) . ?
C8 C9 1.488(7) . ?
C9 C10 1.367(7) . ?
C10 C11 1.391(7) . ?
C11 C12 1.457(8) . ?
C13 C14 1.25(2) . ?
C15 C16 1.508(7) . ?
C16 C17 1.368(7) . ?
C17 C18 1.393(7) . ?
C18 C19 1.468(7) . ?
C20 C21 1.490(9) . ?
Cl1 O12 1.398(3) . ?
Cl1 O11 1.400(3) . ?
Cl1 O10 1.400(3) . ?
Cl1 O13 1.401(3) . ?
O10' O11' 1.95(7) . ?
C35 Cl3' 1.610(12) . ?
C35 Cl2' 1.629(12) . ?
